data_7709810
loop_
_publ_author_name
'Wang, Jia'
'Huang, Xiange'
'Li, Hegen'
'Yan, Deyue'
'Huang, Wei'

_publ_section_title
;
 Two Zn(ii) coordination polymers with anticancer drug norcantharidin as
 ligands for cancer chemotherapy
;
_journal_name_full 'Dalton Transactions'
_journal_paper_doi 10.1039/D2DT00300G
_journal_year 2022
_chemical_formula_moiety 'C96 H96 O72 Zn18.14 [+ solvent]'
_chemical_formula_sum 'C96 H96 O72 Zn18.14'
_chemical_formula_weight 3587.51
_space_group_crystal_system triclinic
_space_group_IT_number 2
_space_group_name_Hall '-P 1'
_space_group_name_H-M_alt 'P -1'
_atom_sites_solution_hydrogens geom
_audit_creation_method SHELXL-2018/3
_audit_update_record
;
2022-03-03 deposited with the CCDC.	2022-03-09 downloaded from the CCDC.
;
_cell_angle_alpha 107.5880(10)
_cell_angle_beta 102.592(2)
_cell_angle_gamma 117.1150(10)
_cell_formula_units_Z 1
_cell_length_a 16.9434(5)
_cell_length_b 17.4308(5)
_cell_length_c 17.7700(5)
_cell_measurement_reflns_used 9909
_cell_measurement_temperature 173(2)
_cell_measurement_theta_max 68.36
_cell_measurement_theta_min 4.08
_cell_volume 4042.7(2)
_computing_structure_refinement 'SHELXL-2018/3 (Sheldrick, 2018)'
_computing_structure_solution 'SHELXT 2018/2 (Sheldrick, 2018)'
_diffrn_ambient_temperature 173(2)
_diffrn_measured_fraction_theta_full 0.998
_diffrn_measured_fraction_theta_max 0.994
_diffrn_measurement_device_type 'Bruker D8 VENTURE'
_diffrn_measurement_method '\f and \w scans'
_diffrn_radiation_type CuK\a
_diffrn_radiation_wavelength 1.54178
_diffrn_reflns_av_R_equivalents 0.0539
_diffrn_reflns_av_unetI/netI 0.0402
_diffrn_reflns_Laue_measured_fraction_full 0.998
_diffrn_reflns_Laue_measured_fraction_max 0.994
_diffrn_reflns_limit_h_max 20
_diffrn_reflns_limit_h_min -20
_diffrn_reflns_limit_k_max 20
_diffrn_reflns_limit_k_min -21
_diffrn_reflns_limit_l_max 20
_diffrn_reflns_limit_l_min -21
_diffrn_reflns_number 66758
_diffrn_reflns_point_group_measured_fraction_full 0.998
_diffrn_reflns_point_group_measured_fraction_max 0.994
_diffrn_reflns_theta_full 67.679
_diffrn_reflns_theta_max 68.502
_diffrn_reflns_theta_min 5.131
_exptl_absorpt_coefficient_mu 3.579
_exptl_absorpt_correction_T_max 0.7531
_exptl_absorpt_correction_T_min 0.6366
_exptl_absorpt_correction_type multi-scan
_exptl_absorpt_process_details
;
SADABS-2016/2 - Bruker AXS area detector scaling and absorption correction 
;
_exptl_crystal_colour colourless
_exptl_crystal_density_diffrn 1.474
_exptl_crystal_description block
_exptl_crystal_F_000 1792
_exptl_crystal_size_max 0.140
_exptl_crystal_size_mid 0.120
_exptl_crystal_size_min 0.100
_refine_diff_density_max 1.468
_refine_diff_density_min -0.425
_refine_diff_density_rms 0.087
_refine_ls_extinction_method none
_refine_ls_goodness_of_fit_ref 1.064
_refine_ls_hydrogen_treatment constr
_refine_ls_matrix_type full
_refine_ls_number_parameters 852
_refine_ls_number_reflns 14820
_refine_ls_number_restraints 1
_refine_ls_restrained_S_all 1.064
_refine_ls_R_factor_all 0.0473
_refine_ls_R_factor_gt 0.0388
_refine_ls_shift/su_max 0.001
_refine_ls_shift/su_mean 0.000
_refine_ls_structure_factor_coef Fsqd
_refine_ls_weighting_details 'w=1/[\s^2^(Fo^2^)+(0.0701P)^2^+2.1385P] where P=(Fo^2^+2Fc^2^)/3'
_refine_ls_weighting_scheme calc
_refine_ls_wR_factor_gt 0.1166
_refine_ls_wR_factor_ref 0.1217
_reflns_Friedel_coverage 0.000
_reflns_number_gt 12124
_reflns_number_total 14820
_reflns_threshold_expression 'I > 2\s(I)'
_cod_data_source_file d2dt00300g2.cif
_cod_data_source_block a
_cod_database_code 7709810
_shelx_shelxl_version_number 2018/3
_shelx_space_group_comment
;
The symmetry employed for this shelxl refinement is uniquely defined
by the following loop, which should always be used as a source of
symmetry information in preference to the above space-group names.
They are only intended as comments.
;
_shelx_estimated_absorpt_t_min 0.634
_shelx_estimated_absorpt_t_max 0.716

loop_
_space_group_symop_operation_xyz
'x, y, z'
'-x, -y, -z'

loop_
_atom_site_label
_atom_site_type_symbol
_atom_site_fract_x
_atom_site_fract_y
_atom_site_fract_z
_atom_site_U_iso_or_equiv
_atom_site_adp_type
_atom_site_occupancy
_atom_site_site_symmetry_order
_atom_site_calc_flag
_atom_site_refinement_flags_posn
_atom_site_refinement_flags_adp
_atom_site_refinement_flags_occupancy
_atom_site_disorder_assembly
_atom_site_disorder_group
Zn6 Zn 0.60811(4) 0.39367(4) 0.49222(3) 0.0301(2) Uani 0.819(2) 1 d . . . . .
O6 O 0.55062(17) 0.39185(17) 0.37738(15) 0.0322(5) Uani 1 1 d . . . . .
C6 C 0.8565(3) 0.5140(3) 0.3639(3) 0.0449(9) Uani 1 1 d . . . . .
H6 H 0.923284 0.563819 0.373037 0.054 Uiso 1 1 calc R U . . .
Zn7 Zn 0.81056(3) 0.53648(4) 0.64992(3) 0.0365(2) Uani 0.977(2) 1 d . . . . .
O7 O 0.89820(17) 0.81812(18) 0.58287(15) 0.0385(6) Uani 1 1 d . . . . .
C7 C 0.8007(3) 0.5610(3) 0.3809(2) 0.0368(8) Uani 1 1 d . . . . .
Zn8 Zn 0.47360(4) 0.20729(3) 0.50186(3) 0.03466(12) Uani 1 1 d . . . . .
O8 O 0.80536(17) 0.82357(17) 0.65377(14) 0.0347(5) Uani 1 1 d . . . . .
C8 C 0.8150(3) 0.4624(3) 0.4815(3) 0.0397(8) Uani 1 1 d . . . . .
Zn9 Zn 0.55925(3) 0.50601(3) 0.78823(3) 0.02946(11) Uani 1 1 d . . . . .
O9 O 0.68566(17) 0.63074(16) 0.49022(14) 0.0310(5) Uani 1 1 d . . . . .
C9 C 0.8558(3) 0.3999(3) 0.7061(3) 0.0528(11) Uani 1 1 d . . . . .
H9 H 0.849442 0.365200 0.646575 0.063 Uiso 1 1 calc R U . . .
Zn10 Zn 0.40868(5) 0.48259(5) 0.63493(4) 0.0292(3) Uani 0.645(2) 1 d . . . . .
O10 O 0.64748(18) 0.84738(17) 0.61688(15) 0.0355(5) Uani 1 1 d . . . . .
C10 C 0.9299(4) 0.4049(4) 0.7788(4) 0.0695(15) Uani 1 1 d . . . . .
H10A H 0.987467 0.414592 0.767149 0.083 Uiso 1 1 calc R U . . .
H10B H 0.899685 0.345318 0.785991 0.083 Uiso 1 1 calc R U . . .
O11 O 0.7219(2) 0.91270(17) 0.76116(15) 0.0387(6) Uani 1 1 d . . . . .
C11 C 0.9578(4) 0.4943(4) 0.8590(3) 0.0648(13) Uani 1 1 d . . . . .
H11A H 0.942181 0.476981 0.904446 0.078 Uiso 1 1 calc R U . . .
H11B H 1.027993 0.546610 0.884018 0.078 Uiso 1 1 calc R U . . .
O12 O 0.4425(2) 0.79033(19) 0.70710(16) 0.0423(6) Uani 1 1 d . . . . .
C12 C 0.8937(3) 0.5241(3) 0.8203(3) 0.0481(10) Uani 1 1 d . . . . .
H12 H 0.917635 0.593286 0.855829 0.058 Uiso 1 1 calc R U . . .
O13 O 0.44824(19) 0.76118(18) 0.57778(16) 0.0390(6) Uani 1 1 d . . . . .
C13 C 0.7859(3) 0.4504(3) 0.7987(2) 0.0405(9) Uani 1 1 d . . . . .
H13 H 0.781993 0.432343 0.846731 0.049 Uiso 1 1 calc R U . . .
O14 O 0.5522(2) 0.93581(18) 0.55953(17) 0.0438(6) Uani 1 1 d . . . . .
C14 C 0.7245(3) 0.4904(3) 0.7839(2) 0.0351(8) Uani 1 1 d . . . . .
O15 O 0.91625(18) 0.6818(2) 0.71733(17) 0.0427(6) Uani 1 1 d . . . . .
C15 C 0.7583(3) 0.3602(3) 0.7143(3) 0.0445(9) Uani 1 1 d . . . . .
H15 H 0.741570 0.303409 0.726005 0.053 Uiso 1 1 calc R U . . .
O16 O 0.81931(16) 0.72605(16) 0.75143(16) 0.0344(5) Uani 1 1 d . . . . .
C16 C 0.6764(3) 0.3302(3) 0.6322(2) 0.0384(8) Uani 1 1 d . . . . .
O17 O 0.91526(18) 0.93526(17) 0.84251(15) 0.0375(6) Uani 1 1 d . . . . .
C17 C 0.9759(3) 0.9074(3) 0.7384(2) 0.0394(9) Uani 1 1 d . . . . .
H17 H 1.036679 0.938538 0.729224 0.047 Uiso 1 1 calc R U . . .
O18 O 0.73523(17) 0.81020(16) 0.86487(15) 0.0339(5) Uani 1 1 d . . . . .
C18 C 0.9839(3) 0.8524(3) 0.7928(2) 0.0388(9) Uani 1 1 d . . . . .
H18 H 1.047968 0.859268 0.806673 0.047 Uiso 1 1 calc R U . . .
O19 O 0.67438(17) 0.65228(15) 0.81659(14) 0.0308(5) Uani 1 1 d . . . . .
C19 C 0.9823(3) 0.9108(3) 0.8755(2) 0.0413(9) Uani 1 1 d . . . . .
H19 H 0.962116 0.874488 0.909286 0.050 Uiso 1 1 calc R U . . .
O20 O 0.59500(17) 0.57444(16) 0.92754(14) 0.0329(5) Uani 1 1 d . . . . .
C20 C 1.0804(3) 1.0098(3) 0.9297(3) 0.0547(12) Uani 1 1 d . . . . .
H20A H 1.135975 1.003688 0.931324 0.066 Uiso 1 1 calc R U . . .
H20B H 1.088533 1.042089 0.989823 0.066 Uiso 1 1 calc R U . . .
Zn1 Zn 0.62157(3) 0.35132(4) 0.31491(3) 0.03632(12) Uani 1 1 d . . . . .
O1 O 0.73587(19) 0.3476(2) 0.28095(17) 0.0422(6) Uani 1 1 d . . . . .
C1 C 0.8013(3) 0.4300(3) 0.2704(3) 0.0489(10) Uani 1 1 d . . . . .
H1 H 0.767191 0.441938 0.226409 0.059 Uiso 1 1 calc R U . . .
Zn2 Zn 0.78503(3) 0.72396(3) 0.46192(3) 0.03404(12) Uani 1 1 d . . . . .
O2 O 0.86807(19) 0.5163(2) 0.56168(17) 0.0465(7) Uani 1 1 d . . . . .
O21 O 0.47518(17) 0.56747(16) 0.77792(14) 0.0325(5) Uani 1 1 d . . . . .
C21 C 1.0703(3) 1.0649(3) 0.8785(3) 0.0592(13) Uani 1 1 d . . . . .
H21A H 1.070287 1.121060 0.913651 0.071 Uiso 1 1 calc R U . . .
H21B H 1.123336 1.087749 0.858905 0.071 Uiso 1 1 calc R U . . .
O22 O 0.45815(18) 0.69041(17) 0.81145(15) 0.0367(6) Uani 1 1 d . . . . .
C22 C 0.9704(3) 0.9858(3) 0.8009(2) 0.0447(10) Uani 1 1 d . . . . .
H22 H 0.939825 1.012236 0.771482 0.054 Uiso 1 1 calc R U . . .
O23 O 0.64173(16) 0.68980(15) 0.66084(14) 0.0285(5) Uani 1 1 d . . . . .
C23 C 0.9001(2) 0.7448(3) 0.7494(2) 0.0337(8) Uani 1 1 d . . . . .
O24 O 0.53510(16) 0.48428(16) 0.66433(14) 0.0296(5) Uani 1 1 d . . . . .
C24 C 0.8866(2) 0.8446(2) 0.6514(2) 0.0341(8) Uani 1 1 d . . . . .
O25 O 0.33413(17) 0.35970(16) 0.66621(15) 0.0341(5) Uani 1 1 d . . . . .
C25 C 0.6954(2) 0.7322(2) 0.8700(2) 0.0291(7) Uani 1 1 d . . . . .
O26 O 0.45033(17) 0.37472(16) 0.76952(15) 0.0340(5) Uani 1 1 d . . . . .
C26 C 0.6704(3) 0.7342(2) 0.9481(2) 0.0345(8) Uani 1 1 d . . . . .
H26 H 0.710336 0.802386 0.996113 0.041 Uiso 1 1 calc R U . . .
O27 O 0.29141(18) 0.20441(18) 0.51669(16) 0.0363(6) Uani 1 1 d . . . . .
C27 C 0.6884(3) 0.6687(3) 0.9805(2) 0.0368(8) Uani 1 1 d . . . . .
H27 H 0.745798 0.667983 0.975702 0.044 Uiso 1 1 calc R U . . .
O28 O 0.38939(19) 0.16067(18) 0.56496(16) 0.0375(5) Uani 1 1 d . U . . .
C28 C 0.5578(3) 0.6873(2) 0.9266(2) 0.0326(7) Uani 1 1 d . . . . .
H28 H 0.548927 0.735595 0.964458 0.039 Uiso 1 1 calc R U . . .
O29 O 0.14566(18) 0.17175(18) 0.58737(15) 0.0395(6) Uani 1 1 d . . . . .
C29 C 0.5348(3) 0.6059(3) 0.9527(2) 0.0354(8) Uani 1 1 d . . . . .
H29 H 0.463763 0.552594 0.924824 0.043 Uiso 1 1 calc R U . . .
O30 O 0.49030(17) 0.33514(15) 0.52049(15) 0.0303(5) Uani 1 1 d . . . . .
C30 C 0.5807(3) 0.6489(3) 1.0517(2) 0.0473(10) Uani 1 1 d . . . . .
H30A H 0.553944 0.598039 1.070419 0.057 Uiso 1 1 calc R U . . .
H30B H 0.570557 0.699966 1.079877 0.057 Uiso 1 1 calc R U . . .
O31 O 0.59523(19) 0.25523(18) 0.60630(17) 0.0417(6) Uani 1 1 d . . . . .
C31 C 0.6898(3) 0.6919(3) 1.0718(2) 0.0488(11) Uani 1 1 d . . . . .
H31A H 0.730847 0.762831 1.110739 0.059 Uiso 1 1 calc R U . . .
H31B H 0.713558 0.659965 1.098570 0.059 Uiso 1 1 calc R U . . .
O32 O 0.69747(19) 0.38327(18) 0.59472(17) 0.0408(6) Uani 1 1 d . . . . .
C32 C 0.4929(2) 0.6462(2) 0.8310(2) 0.0300(7) Uani 1 1 d . . . . .
O33 O 0.89345(19) 0.5024(2) 0.73392(18) 0.0449(6) Uani 1 1 d . . . . .
C33 C 0.4682(3) 0.8177(3) 0.6532(2) 0.0383(8) Uani 1 1 d . . . . .
O34 O 0.65939(18) 0.47150(18) 0.81231(16) 0.0375(6) Uani 1 1 d . . . . .
C34 C 0.5259(3) 0.9264(3) 0.6804(3) 0.0448(10) Uani 1 1 d . . . . .
H34 H 0.517753 0.961297 0.731005 0.054 Uiso 1 1 calc R U . . .
O35 O 0.74279(18) 0.54001(18) 0.74355(16) 0.0354(5) Uani 1 1 d . . . . .
C35 C 0.4921(4) 0.9453(3) 0.6046(3) 0.0519(11) Uani 1 1 d . . . . .
H35 H 0.420324 0.900079 0.567060 0.062 Uiso 1 1 calc R U . . .
C36 C 0.5304(5) 1.0528(4) 0.6371(3) 0.0722(16) Uani 1 1 d . . . . .
H36A H 0.521374 1.078341 0.690120 0.087 Uiso 1 1 calc R U . . .
H36B H 0.498009 1.063725 0.591867 0.087 Uiso 1 1 calc R U . . .
O36 O 0.69613(16) 0.53621(16) 0.58406(14) 0.0300(5) Uani 1 1 d . . . . .
C37 C 0.6390(5) 1.0988(3) 0.6567(3) 0.0727(17) Uani 1 1 d . . . . .
H37A H 0.657493 1.131037 0.620235 0.087 Uiso 1 1 calc R U . . .
H37B H 0.681026 1.146748 0.718734 0.087 Uiso 1 1 calc R U . . .
C38 C 0.6460(4) 1.0112(3) 0.6334(3) 0.0498(11) Uani 1 1 d . . . . .
H38 H 0.703392 1.021593 0.620038 0.060 Uiso 1 1 calc R U . . .
C39 C 0.6382(3) 0.9748(3) 0.7022(3) 0.0451(10) Uani 1 1 d . . . . .
H39 H 0.678510 1.031137 0.761912 0.054 Uiso 1 1 calc R U . . .
C40 C 0.2673(3) 0.1404(3) 0.6173(2) 0.0373(8) Uani 1 1 d . . . . .
H40 H 0.280164 0.096054 0.634139 0.045 Uiso 1 1 calc R U . . .
C41 C 0.6717(3) 0.9059(2) 0.6925(2) 0.0351(8) Uani 1 1 d . . . . .
C42 C 0.1563(3) 0.0895(3) 0.5664(2) 0.0410(9) Uani 1 1 d . . . . .
H42 H 0.131225 0.048216 0.502668 0.049 Uiso 1 1 calc R U . . .
C43 C 0.1017(3) 0.0363(3) 0.6107(3) 0.0548(12) Uani 1 1 d . . . . .
H43A H 0.127295 -0.000030 0.627111 0.066 Uiso 1 1 calc R U . . .
H43B H 0.030825 -0.009282 0.572900 0.066 Uiso 1 1 calc R U . . .
C44 C 0.1226(3) 0.1202(3) 0.6915(3) 0.0586(13) Uani 1 1 d . . . . .
H44A H 0.061667 0.114886 0.690855 0.070 Uiso 1 1 calc R U . . .
H44B H 0.156579 0.122279 0.745777 0.070 Uiso 1 1 calc R U . . .
C45 C 0.1886(3) 0.2092(3) 0.6820(2) 0.0449(10) Uani 1 1 d . . . . .
H45 H 0.190344 0.268138 0.715101 0.054 Uiso 1 1 calc R U . . .
C46 C 0.2908(3) 0.2276(3) 0.7006(2) 0.0366(8) Uani 1 1 d . . . . .
H46 H 0.314199 0.221319 0.753762 0.044 Uiso 1 1 calc R U . . .
C47 C 0.3635(3) 0.3279(2) 0.7127(2) 0.0328(8) Uani 1 1 d . . . . .
C48 C 0.3212(3) 0.1711(2) 0.5624(2) 0.0331(7) Uani 1 1 d . U . . .
C2 C 0.8692(4) 0.4010(4) 0.2462(4) 0.0678(14) Uani 1 1 d . . . . .
H2A H 0.840372 0.357328 0.183194 0.081 Uiso 1 1 calc R U . . .
H2B H 0.934110 0.458877 0.263021 0.081 Uiso 1 1 calc R U . . .
Zn3 Zn 0.65175(4) 0.71997(4) 0.55820(4) 0.0280(2) Uani 0.736(2) 1 d . . . . .
O3 O 0.72387(18) 0.40843(19) 0.44764(16) 0.0394(6) Uani 1 1 d . . . . .
C3 C 0.8761(4) 0.3481(4) 0.3001(4) 0.0672(14) Uani 1 1 d . . . . .
H3A H 0.850011 0.279457 0.262237 0.081 Uiso 1 1 calc R U . . .
H3B H 0.944375 0.380821 0.341712 0.081 Uiso 1 1 calc R U . . .
Zn4 Zn 0.76188(3) 0.81759(3) 0.75946(3) 0.03077(12) Uani 1 1 d . . . . .
O4 O 0.70907(17) 0.50421(17) 0.34925(16) 0.0369(6) Uani 1 1 d . . . . .
C4 C 0.8126(3) 0.3554(3) 0.3473(3) 0.0503(10) Uani 1 1 d . . . . .
H4 H 0.786980 0.304814 0.367273 0.060 Uiso 1 1 calc R U . . .
Zn5 Zn 0.66853(3) 0.59473(3) 0.68510(3) 0.02757(19) Uani 0.893(2) 1 d . . . . .
O5 O 0.84881(18) 0.65227(19) 0.42461(17) 0.0417(6) Uani 1 1 d . . . . .
C5 C 0.8644(3) 0.4598(3) 0.4192(3) 0.0480(10) Uani 1 1 d . . . . .
H5 H 0.934581 0.486438 0.452148 0.058 Uiso 1 1 calc R U . . .

loop_
_atom_site_aniso_label
_atom_site_aniso_U_11
_atom_site_aniso_U_22
_atom_site_aniso_U_33
_atom_site_aniso_U_23
_atom_site_aniso_U_13
_atom_site_aniso_U_12
Zn6 0.0321(3) 0.0264(3) 0.0256(3) 0.0126(2) 0.0091(2) 0.0130(2)
O6 0.0334(12) 0.0345(13) 0.0300(12) 0.0179(10) 0.0134(10) 0.0181(11)
C6 0.037(2) 0.051(2) 0.047(2) 0.0237(19) 0.0203(18) 0.0228(18)
Zn7 0.0308(3) 0.0359(3) 0.0354(3) 0.0184(2) 0.0067(2) 0.0154(2)
O7 0.0323(13) 0.0354(13) 0.0251(12) 0.0115(10) 0.0094(10) 0.0058(11)
C7 0.0342(19) 0.042(2) 0.0320(19) 0.0195(17) 0.0149(15) 0.0175(17)
Zn8 0.0472(3) 0.0261(2) 0.0295(2) 0.01534(19) 0.0137(2) 0.0192(2)
O8 0.0311(13) 0.0303(12) 0.0218(11) 0.0106(10) 0.0068(10) 0.0054(10)
C8 0.0336(19) 0.042(2) 0.040(2) 0.0193(17) 0.0097(16) 0.0211(17)
Zn9 0.0345(2) 0.0228(2) 0.0220(2) 0.01180(18) 0.00867(18) 0.01011(19)
O9 0.0353(12) 0.0272(12) 0.0259(12) 0.0163(10) 0.0121(10) 0.0122(10)
C9 0.053(3) 0.056(3) 0.060(3) 0.032(2) 0.019(2) 0.038(2)
Zn10 0.0293(4) 0.0255(4) 0.0233(4) 0.0112(3) 0.0074(3) 0.0103(3)
O10 0.0457(14) 0.0267(12) 0.0241(12) 0.0097(10) 0.0075(10) 0.0175(11)
C10 0.059(3) 0.080(4) 0.090(4) 0.057(3) 0.024(3) 0.046(3)
O11 0.0542(16) 0.0281(12) 0.0264(12) 0.0132(10) 0.0113(11) 0.0199(12)
C11 0.047(3) 0.083(4) 0.068(3) 0.046(3) 0.015(2) 0.036(3)
O12 0.0573(17) 0.0387(14) 0.0321(13) 0.0177(12) 0.0176(12) 0.0274(13)
C12 0.041(2) 0.057(3) 0.040(2) 0.027(2) 0.0089(17) 0.024(2)
O13 0.0507(15) 0.0323(13) 0.0355(14) 0.0162(11) 0.0203(12) 0.0230(12)
C13 0.045(2) 0.046(2) 0.035(2) 0.0256(17) 0.0125(16) 0.0270(18)
O14 0.0639(18) 0.0300(13) 0.0370(14) 0.0177(11) 0.0152(13) 0.0272(13)
C14 0.0326(18) 0.0303(18) 0.0297(18) 0.0145(15) 0.0045(15) 0.0122(15)
O15 0.0329(13) 0.0420(15) 0.0394(15) 0.0155(12) 0.0113(11) 0.0151(12)
C15 0.049(2) 0.039(2) 0.047(2) 0.0250(18) 0.0126(18) 0.0259(19)
O16 0.0248(12) 0.0254(12) 0.0372(13) 0.0137(10) 0.0085(10) 0.0055(10)
C16 0.045(2) 0.0313(19) 0.037(2) 0.0173(16) 0.0125(17) 0.0214(17)
O17 0.0384(13) 0.0240(12) 0.0249(12) 0.0094(10) 0.0078(10) 0.0033(10)
C17 0.0274(17) 0.0333(19) 0.0293(18) 0.0141(15) 0.0078(15) -0.0006(15)
O18 0.0385(13) 0.0224(11) 0.0245(12) 0.0115(9) 0.0089(10) 0.0072(10)
C18 0.0240(17) 0.0353(19) 0.0307(18) 0.0128(16) 0.0047(14) 0.0025(15)
O19 0.0354(12) 0.0197(11) 0.0221(11) 0.0097(9) 0.0082(9) 0.0064(9)
C19 0.0333(19) 0.037(2) 0.0253(18) 0.0122(16) 0.0036(15) 0.0057(16)
O20 0.0381(13) 0.0244(11) 0.0200(11) 0.0108(9) 0.0059(10) 0.0086(10)
C20 0.039(2) 0.044(2) 0.030(2) 0.0042(18) 0.0046(17) -0.0008(18)
Zn1 0.0345(3) 0.0380(3) 0.0297(2) 0.0113(2) 0.0117(2) 0.0190(2)
O1 0.0390(14) 0.0505(16) 0.0379(14) 0.0179(12) 0.0175(12) 0.0267(13)
C1 0.048(2) 0.057(3) 0.048(2) 0.026(2) 0.027(2) 0.030(2)
Zn2 0.0299(2) 0.0309(2) 0.0272(2) 0.0155(2) 0.00875(19) 0.00728(19)
O2 0.0351(14) 0.0536(17) 0.0363(15) 0.0176(13) 0.0074(12) 0.0200(13)
O21 0.0354(13) 0.0275(12) 0.0208(11) 0.0063(10) 0.0064(10) 0.0133(10)
C21 0.049(2) 0.033(2) 0.033(2) 0.0058(17) 0.0071(19) -0.0103(18)
O22 0.0436(14) 0.0319(13) 0.0285(12) 0.0121(10) 0.0112(11) 0.0198(11)
C22 0.045(2) 0.0268(18) 0.0281(19) 0.0107(15) 0.0092(16) -0.0004(16)
O23 0.0280(11) 0.0192(10) 0.0250(11) 0.0103(9) 0.0049(9) 0.0065(9)
C23 0.0282(17) 0.0350(19) 0.0237(16) 0.0136(15) 0.0058(14) 0.0100(15)
O24 0.0311(12) 0.0237(11) 0.0206(11) 0.0098(9) 0.0072(9) 0.0078(10)
C24 0.0310(18) 0.0275(17) 0.0255(17) 0.0133(14) 0.0082(14) 0.0045(14)
O25 0.0314(12) 0.0266(12) 0.0279(12) 0.0149(10) 0.0057(10) 0.0062(10)
C25 0.0283(16) 0.0212(16) 0.0196(15) 0.0090(13) 0.0027(13) 0.0046(13)
O26 0.0340(13) 0.0274(12) 0.0255(12) 0.0155(10) 0.0059(10) 0.0075(10)
C26 0.0372(18) 0.0221(16) 0.0185(16) 0.0061(13) 0.0049(14) 0.0035(14)
O27 0.0433(14) 0.0356(13) 0.0320(13) 0.0231(11) 0.0177(11) 0.0181(11)
C27 0.0358(19) 0.0313(18) 0.0228(17) 0.0137(14) 0.0037(14) 0.0076(15)
O28 0.0455(14) 0.0345(13) 0.0337(13) 0.0218(11) 0.0157(11) 0.0199(11)
C28 0.0394(19) 0.0267(17) 0.0203(16) 0.0091(14) 0.0123(14) 0.0116(15)
O29 0.0332(13) 0.0381(14) 0.0275(13) 0.0166(11) 0.0097(10) 0.0067(11)
C29 0.042(2) 0.0306(18) 0.0223(17) 0.0114(14) 0.0135(15) 0.0127(16)
O30 0.0348(12) 0.0214(11) 0.0283(12) 0.0118(9) 0.0104(10) 0.0125(10)
C30 0.062(3) 0.037(2) 0.0241(18) 0.0157(16) 0.0157(18) 0.0154(19)
O31 0.0451(15) 0.0323(13) 0.0401(15) 0.0211(12) 0.0081(12) 0.0179(12)
C31 0.054(2) 0.040(2) 0.0224(18) 0.0170(16) 0.0048(17) 0.0092(18)
O32 0.0434(14) 0.0340(13) 0.0369(14) 0.0194(11) 0.0091(11) 0.0177(12)
C32 0.0317(17) 0.0260(17) 0.0241(16) 0.0113(14) 0.0114(14) 0.0107(14)
O33 0.0421(15) 0.0527(16) 0.0463(16) 0.0292(14) 0.0154(12) 0.0284(13)
C33 0.047(2) 0.0323(19) 0.036(2) 0.0132(16) 0.0134(17) 0.0255(17)
O34 0.0386(14) 0.0341(13) 0.0395(14) 0.0232(11) 0.0132(11) 0.0177(11)
C34 0.076(3) 0.040(2) 0.035(2) 0.0205(17) 0.025(2) 0.042(2)
O35 0.0376(13) 0.0397(14) 0.0368(13) 0.0260(12) 0.0162(11) 0.0219(11)
C35 0.084(3) 0.047(2) 0.040(2) 0.0228(19) 0.025(2) 0.046(2)
C36 0.133(5) 0.060(3) 0.055(3) 0.032(2) 0.038(3) 0.073(4)
O36 0.0326(12) 0.0264(11) 0.0261(12) 0.0137(10) 0.0090(10) 0.0135(10)
C37 0.122(5) 0.035(2) 0.053(3) 0.022(2) 0.021(3) 0.044(3)
C38 0.069(3) 0.0269(19) 0.044(2) 0.0192(17) 0.014(2) 0.0226(19)
C39 0.066(3) 0.0248(18) 0.0316(19) 0.0113(15) 0.0103(18) 0.0219(18)
C40 0.040(2) 0.0289(18) 0.0310(18) 0.0192(15) 0.0105(15) 0.0100(15)
C41 0.043(2) 0.0229(16) 0.0286(18) 0.0133(14) 0.0103(15) 0.0121(15)
C42 0.040(2) 0.0287(18) 0.0318(19) 0.0150(15) 0.0101(16) 0.0048(16)
C43 0.041(2) 0.044(2) 0.045(2) 0.027(2) 0.0089(18) -0.0005(18)
C44 0.050(2) 0.056(3) 0.040(2) 0.028(2) 0.020(2) 0.005(2)
C45 0.041(2) 0.044(2) 0.0274(19) 0.0156(17) 0.0149(16) 0.0080(17)
C46 0.0389(19) 0.0331(18) 0.0218(16) 0.0176(15) 0.0079(14) 0.0079(15)
C47 0.0342(18) 0.0300(17) 0.0198(16) 0.0120(14) 0.0100(14) 0.0082(15)
C48 0.0385(17) 0.0205(15) 0.0252(16) 0.0095(13) 0.0092(14) 0.0084(14)
C2 0.062(3) 0.085(4) 0.069(3) 0.031(3) 0.043(3) 0.045(3)
Zn3 0.0310(4) 0.0223(3) 0.0215(3) 0.0110(2) 0.0074(2) 0.0094(3)
O3 0.0344(13) 0.0460(15) 0.0309(13) 0.0170(12) 0.0110(11) 0.0195(12)
C3 0.058(3) 0.083(4) 0.073(3) 0.028(3) 0.031(3) 0.051(3)
Zn4 0.0322(2) 0.0210(2) 0.0223(2) 0.00913(18) 0.00578(18) 0.00610(18)
O4 0.0289(12) 0.0312(13) 0.0399(14) 0.0142(11) 0.0114(11) 0.0121(11)
C4 0.044(2) 0.062(3) 0.054(3) 0.028(2) 0.020(2) 0.036(2)
Zn5 0.0291(3) 0.0214(3) 0.0227(3) 0.0112(2) 0.0072(2) 0.0083(2)
O5 0.0306(13) 0.0371(14) 0.0403(15) 0.0146(12) 0.0109(11) 0.0109(11)
C5 0.035(2) 0.062(3) 0.044(2) 0.022(2) 0.0122(17) 0.029(2)

loop_
_atom_type_symbol
_atom_type_description
_atom_type_scat_dispersion_real
_atom_type_scat_dispersion_imag
_atom_type_scat_source
C C 0.0181 0.0091 'International Tables Vol C Tables 4.2.6.8 and 6.1.1.4'
H H 0.0000 0.0000 'International Tables Vol C Tables 4.2.6.8 and 6.1.1.4'
O O 0.0492 0.0322 'International Tables Vol C Tables 4.2.6.8 and 6.1.1.4'
Zn Zn -1.5491 0.6778 'International Tables Vol C Tables 4.2.6.8 and 6.1.1.4'

loop_
_geom_angle_atom_site_label_1
_geom_angle_atom_site_label_2
_geom_angle_atom_site_label_3
_geom_angle
_geom_angle_site_symmetry_1
_geom_angle_site_symmetry_3
_geom_angle_publ_flag
O30 Zn6 O36 104.80(9) . . ?
O30 Zn6 O6 102.96(9) . . ?
O36 Zn6 O6 106.40(9) . . ?
O30 Zn6 O13 80.73(9) . 2_666 ?
O36 Zn6 O13 160.36(10) . 2_666 ?
O6 Zn6 O13 90.30(10) . 2_666 ?
O30 Zn6 O3 161.29(10) . . ?
O36 Zn6 O3 91.23(10) . . ?
O6 Zn6 O3 81.14(9) . . ?
O13 Zn6 O3 81.01(10) 2_666 . ?
O30 Zn6 O32 92.12(10) . . ?
O36 Zn6 O32 80.06(9) . . ?
O6 Zn6 O32 161.14(10) . . ?
O13 Zn6 O32 80.92(10) 2_666 . ?
O3 Zn6 O32 81.02(10) . . ?
O30 Zn6 Zn8 40.35(6) . . ?
O36 Zn6 Zn8 131.43(7) . . ?
O6 Zn6 Zn8 113.14(7) . . ?
O13 Zn6 Zn8 44.49(7) 2_666 . ?
O3 Zn6 Zn8 121.14(7) . . ?
O32 Zn6 Zn8 71.65(7) . . ?
O30 Zn6 Zn1 130.51(7) . . ?
O36 Zn6 Zn1 115.47(7) . . ?
O6 Zn6 Zn1 39.94(7) . . ?
O13 Zn6 Zn1 71.07(7) 2_666 . ?
O3 Zn6 Zn1 44.95(6) . . ?
O32 Zn6 Zn1 121.22(8) . . ?
Zn8 Zn6 Zn1 112.90(2) . . ?
O30 Zn6 Zn7 116.12(7) . . ?
O36 Zn6 Zn7 40.28(7) . . ?
O6 Zn6 Zn7 132.69(7) . . ?
O13 Zn6 Zn7 120.26(7) 2_666 . ?
O3 Zn6 Zn7 70.46(7) . . ?
O32 Zn6 Zn7 44.32(7) . . ?
Zn8 Zn6 Zn7 113.85(2) . . ?
Zn1 Zn6 Zn7 113.16(2) . . ?
Zn1 O6 Zn6 99.40(10) . . ?
Zn1 O6 Zn10 97.43(10) . 2_666 ?
Zn6 O6 Zn10 122.80(12) . 2_666 ?
C7 C6 C1 110.7(3) . . ?
C7 C6 C5 115.1(3) . . ?
C1 C6 C5 101.3(3) . . ?
O36 Zn7 O15 100.89(10) . . ?
O36 Zn7 O2 102.55(10) . . ?
O15 Zn7 O2 92.44(11) . . ?
O36 Zn7 O32 81.35(9) . . ?
O15 Zn7 O32 172.33(11) . . ?
O2 Zn7 O32 94.22(11) . . ?
O36 Zn7 O35 80.23(9) . . ?
O15 Zn7 O35 93.52(10) . . ?
O2 Zn7 O35 172.82(11) . . ?
O32 Zn7 O35 79.58(10) . . ?
O36 Zn7 O33 158.78(10) . . ?
O15 Zn7 O33 92.74(11) . . ?
O2 Zn7 O33 92.93(11) . . ?
O32 Zn7 O33 83.14(10) . . ?
O35 Zn7 O33 82.79(10) . . ?
O36 Zn7 Zn6 40.53(6) . . ?
O15 Zn7 Zn6 139.06(8) . . ?
O2 Zn7 Zn6 86.12(8) . . ?
O32 Zn7 Zn6 45.46(7) . . ?
O35 Zn7 Zn6 91.98(7) . . ?
O33 Zn7 Zn6 128.19(8) . . ?
O36 Zn7 Zn5 40.26(7) . . ?
O15 Zn7 Zn5 85.49(8) . . ?
O2 Zn7 Zn5 140.68(8) . . ?
O32 Zn7 Zn5 91.73(8) . . ?
O35 Zn7 Zn5 44.05(6) . . ?
O33 Zn7 Zn5 126.37(8) . . ?
Zn6 Zn7 Zn5 70.926(17) . . ?
C24 O7 Zn2 123.5(2) . . ?
O4 C7 O5 125.3(4) . . ?
O4 C7 C6 116.4(3) . . ?
O5 C7 C6 118.3(3) . . ?
O30 Zn8 O28 103.03(10) . . ?
O30 Zn8 O31 100.23(10) . . ?
O28 Zn8 O31 89.80(11) . . ?
O30 Zn8 O13 82.06(9) . 2_666 ?
O28 Zn8 O13 173.02(10) . 2_666 ?
O31 Zn8 O13 94.00(11) . 2_666 ?
O30 Zn8 O10 82.15(9) . 2_666 ?
O28 Zn8 O10 95.13(10) . 2_666 ?
O31 Zn8 O10 173.92(11) . 2_666 ?
O13 Zn8 O10 80.74(10) 2_666 2_666 ?
O30 Zn8 O14 161.91(10) . 2_666 ?
O28 Zn8 O14 90.14(10) . 2_666 ?
O31 Zn8 O14 92.05(10) . 2_666 ?
O13 Zn8 O14 83.89(10) 2_666 2_666 ?
O10 Zn8 O14 84.40(10) 2_666 2_666 ?
O30 Zn8 Zn6 40.79(7) . . ?
O28 Zn8 Zn6 140.92(7) . . ?
O31 Zn8 Zn6 85.02(7) . . ?
O13 Zn8 Zn6 45.48(7) 2_666 . ?
O10 Zn8 Zn6 93.33(7) 2_666 . ?
O14 Zn8 Zn6 128.68(8) 2_666 . ?
O30 Zn8 Zn3 41.57(7) . 2_666 ?
O28 Zn8 Zn3 86.93(7) . 2_666 ?
O31 Zn8 Zn3 138.95(8) . 2_666 ?
O13 Zn8 Zn3 94.00(7) 2_666 2_666 ?
O10 Zn8 Zn3 45.20(6) 2_666 2_666 ?
O14 Zn8 Zn3 128.83(8) 2_666 2_666 ?
Zn6 Zn8 Zn3 72.593(18) . 2_666 ?
C24 O8 Zn4 128.7(2) . . ?
C24 O8 Zn3 134.4(2) . . ?
Zn4 O8 Zn3 90.59(9) . . ?
O3 C8 O2 125.3(4) . . ?
O3 C8 C5 116.2(3) . . ?
O2 C8 C5 118.4(3) . . ?
O24 Zn9 O26 102.07(9) . . ?
O24 Zn9 O34 100.06(10) . . ?
O26 Zn9 O34 91.40(10) . . ?
O24 Zn9 O21 83.06(9) . . ?
O26 Zn9 O21 97.11(10) . . ?
O34 Zn9 O21 170.14(10) . . ?
O24 Zn9 O19 81.31(8) . . ?
O26 Zn9 O19 175.67(10) . . ?
O34 Zn9 O19 90.65(10) . . ?
O21 Zn9 O19 80.53(9) . . ?
O24 Zn9 O20 161.83(9) . . ?
O26 Zn9 O20 92.09(9) . . ?
O34 Zn9 O20 90.81(10) . . ?
O21 Zn9 O20 83.94(9) . . ?
O19 Zn9 O20 84.07(8) . . ?
O24 Zn9 Zn10 42.10(7) . . ?
O26 Zn9 Zn10 86.92(7) . . ?
O34 Zn9 Zn10 140.12(8) . . ?
O21 Zn9 Zn10 45.93(6) . . ?
O19 Zn9 Zn10 93.94(6) . . ?
O20 Zn9 Zn10 129.07(7) . . ?
O24 Zn9 Zn5 40.20(6) . . ?
O26 Zn9 Zn5 139.16(7) . . ?
O34 Zn9 Zn5 83.62(7) . . ?
O21 Zn9 Zn5 93.09(7) . . ?
O19 Zn9 Zn5 44.93(6) . . ?
O20 Zn9 Zn5 128.36(6) . . ?
Zn10 Zn9 Zn5 72.374(18) . . ?
Zn2 O9 Zn3 99.43(10) . . ?
Zn2 O9 Zn10 98.89(10) . 2_666 ?
Zn3 O9 Zn10 122.98(12) . 2_666 ?
O33 C9 C15 102.6(3) . . ?
O33 C9 C10 102.3(4) . . ?
C15 C9 C10 109.6(4) . . ?
O6 Zn10 O24 103.98(9) 2_666 . ?
O6 Zn10 O9 105.15(9) 2_666 2_666 ?
O24 Zn10 O9 105.35(9) . 2_666 ?
O6 Zn10 O4 81.38(9) 2_666 2_666 ?
O24 Zn10 O4 160.61(10) . 2_666 ?
O9 Zn10 O4 90.84(10) 2_666 2_666 ?
O6 Zn10 O21 90.51(9) 2_666 . ?
O24 Zn10 O21 80.53(9) . . ?
O9 Zn10 O21 161.02(9) 2_666 . ?
O4 Zn10 O21 80.80(10) 2_666 . ?
O6 Zn10 O25 160.90(10) 2_666 . ?
O24 Zn10 O25 91.87(9) . . ?
O9 Zn10 O25 80.26(9) 2_666 . ?
O4 Zn10 O25 80.22(10) 2_666 . ?
O21 Zn10 O25 81.53(9) . . ?
O6 Zn10 Zn1 40.58(7) 2_666 2_666 ?
O24 Zn10 Zn1 131.10(7) . 2_666 ?
O9 Zn10 Zn1 114.97(7) 2_666 2_666 ?
O4 Zn10 Zn1 44.87(7) 2_666 2_666 ?
O21 Zn10 Zn1 70.41(7) . 2_666 ?
O25 Zn10 Zn1 120.41(7) . 2_666 ?
O6 Zn10 Zn9 114.88(7) 2_666 . ?
O24 Zn10 Zn9 40.97(6) . . ?
O9 Zn10 Zn9 131.85(7) 2_666 . ?
O4 Zn10 Zn9 119.78(7) 2_666 . ?
O21 Zn10 Zn9 44.30(6) . . ?
O25 Zn10 Zn9 70.74(6) . . ?
Zn1 Zn10 Zn9 112.77(2) 2_666 . ?
O6 Zn10 Zn2 132.44(7) 2_666 2_666 ?
O24 Zn10 Zn2 114.81(7) . 2_666 ?
O9 Zn10 Zn2 39.91(6) 2_666 2_666 ?
O4 Zn10 Zn2 71.22(7) 2_666 2_666 ?
O21 Zn10 Zn2 121.16(7) . 2_666 ?
O25 Zn10 Zn2 44.02(6) . 2_666 ?
Zn1 Zn10 Zn2 113.81(3) 2_666 2_666 ?
Zn9 Zn10 Zn2 112.41(2) . 2_666 ?
C41 O10 Zn8 128.7(2) . 2_666 ?
C41 O10 Zn3 135.6(2) . . ?
Zn8 O10 Zn3 90.31(9) 2_666 . ?
C9 C10 C11 101.9(4) . . ?
C41 O11 Zn4 122.3(2) . . ?
C12 C11 C10 101.9(4) . . ?
C33 O12 Zn1 122.5(2) . 2_666 ?
O33 C12 C11 102.3(4) . . ?
O33 C12 C13 102.4(3) . . ?
C11 C12 C13 109.9(4) . . ?
C33 O13 Zn8 127.9(2) . 2_666 ?
C33 O13 Zn6 135.3(2) . 2_666 ?
Zn8 O13 Zn6 90.03(9) 2_666 2_666 ?
C14 C13 C12 111.6(3) . . ?
C14 C13 C15 114.2(3) . . ?
C12 C13 C15 100.9(3) . . ?
C38 O14 C35 96.2(3) . . ?
C38 O14 Zn8 116.4(2) . 2_666 ?
C35 O14 Zn8 117.5(2) . 2_666 ?
O35 C14 O34 125.3(3) . . ?
O35 C14 C13 116.7(3) . . ?
O34 C14 C13 118.1(3) . . ?
C23 O15 Zn7 123.5(2) . . ?
C16 C15 C9 111.3(4) . . ?
C16 C15 C13 114.9(3) . . ?
C9 C15 C13 100.8(3) . . ?
C23 O16 Zn4 128.0(2) . . ?
C23 O16 Zn5 134.8(2) . . ?
Zn4 O16 Zn5 89.95(9) . . ?
O31 C16 O32 125.0(3) . . ?
O31 C16 C15 118.0(3) . . ?
O32 C16 C15 117.0(3) . . ?
C19 O17 C22 95.6(3) . . ?
C19 O17 Zn4 118.4(2) . . ?
C22 O17 Zn4 116.2(2) . . ?
C24 C17 C22 111.0(3) . . ?
C24 C17 C18 114.7(3) . . ?
C22 C17 C18 101.1(3) . . ?
C25 O18 Zn4 122.7(2) . . ?
C19 C18 C23 111.2(3) . . ?
C19 C18 C17 100.9(3) . . ?
C23 C18 C17 114.5(3) . . ?
C25 O19 Zn9 127.8(2) . . ?
C25 O19 Zn5 134.9(2) . . ?
Zn9 O19 Zn5 90.42(8) . . ?
O17 C19 C18 102.6(3) . . ?
O17 C19 C20 103.3(3) . . ?
C18 C19 C20 109.6(3) . . ?
C29 O20 C27 96.7(3) . . ?
C29 O20 Zn9 117.41(19) . . ?
C27 O20 Zn9 115.63(19) . . ?
C19 C20 C21 101.3(3) . . ?
O6 Zn1 O22 102.39(10) . 2_666 ?
O6 Zn1 O12 101.20(10) . 2_666 ?
O22 Zn1 O12 92.01(10) 2_666 2_666 ?
O6 Zn1 O4 82.92(10) . . ?
O22 Zn1 O4 94.28(10) 2_666 . ?
O12 Zn1 O4 171.57(10) 2_666 . ?
O6 Zn1 O1 162.73(10) . . ?
O22 Zn1 O1 90.22(10) 2_666 . ?
O12 Zn1 O1 89.96(11) 2_666 . ?
O4 Zn1 O1 84.42(10) . . ?
O6 Zn1 O3 82.35(10) . . ?
O22 Zn1 O3 172.30(10) 2_666 . ?
O12 Zn1 O3 93.01(10) 2_666 . ?
O4 Zn1 O3 80.18(10) . . ?
O1 Zn1 O3 83.95(10) . . ?
O6 Zn1 Zn10 41.99(7) . 2_666 ?
O22 Zn1 Zn10 86.63(7) 2_666 2_666 ?
O12 Zn1 Zn10 141.13(8) 2_666 2_666 ?
O4 Zn1 Zn10 45.12(7) . 2_666 ?
O1 Zn1 Zn10 128.86(8) . 2_666 ?
O3 Zn1 Zn10 93.10(7) . 2_666 ?
O6 Zn1 Zn6 40.66(7) . . ?
O22 Zn1 Zn6 140.86(8) 2_666 . ?
O12 Zn1 Zn6 85.79(7) 2_666 . ?
O4 Zn1 Zn6 92.83(7) . . ?
O1 Zn1 Zn6 128.79(7) . . ?
O3 Zn1 Zn6 45.53(7) . . ?
Zn10 Zn1 Zn6 71.755(19) 2_666 . ?
C1 O1 C4 96.4(3) . . ?
C1 O1 Zn1 116.6(2) . . ?
C4 O1 Zn1 116.7(2) . . ?
O1 C1 C2 101.3(4) . . ?
O1 C1 C6 102.2(3) . . ?
C2 C1 C6 110.0(4) . . ?
O9 Zn2 O7 100.43(9) . . ?
O9 Zn2 O5 100.80(10) . . ?
O7 Zn2 O5 92.85(11) . . ?
O9 Zn2 O25 83.47(9) . 2_666 ?
O7 Zn2 O25 172.73(10) . 2_666 ?
O5 Zn2 O25 92.43(10) . 2_666 ?
O9 Zn2 O27 81.94(9) . 2_666 ?
O7 Zn2 O27 93.73(10) . 2_666 ?
O5 Zn2 O27 172.30(10) . 2_666 ?
O25 Zn2 O27 80.68(10) 2_666 2_666 ?
O9 Zn2 O29 161.81(10) . 2_666 ?
O7 Zn2 O29 90.56(9) . 2_666 ?
O5 Zn2 O29 93.01(11) . 2_666 ?
O25 Zn2 O29 84.18(9) 2_666 2_666 ?
O27 Zn2 O29 82.93(10) 2_666 2_666 ?
O9 Zn2 Zn3 40.56(7) . . ?
O7 Zn2 Zn3 85.29(7) . . ?
O5 Zn2 Zn3 139.37(8) . . ?
O25 Zn2 Zn3 93.93(7) 2_666 . ?
O27 Zn2 Zn3 45.44(6) 2_666 . ?
O29 Zn2 Zn3 127.55(8) 2_666 . ?
O9 Zn2 Zn10 41.20(7) . 2_666 ?
O7 Zn2 Zn10 139.46(7) . 2_666 ?
O5 Zn2 Zn10 85.00(7) . 2_666 ?
O25 Zn2 Zn10 46.14(6) 2_666 2_666 ?
O27 Zn2 Zn10 92.58(7) 2_666 2_666 ?
O29 Zn2 Zn10 129.96(7) 2_666 2_666 ?
Zn3 Zn2 Zn10 71.262(19) . 2_666 ?
C8 O2 Zn7 121.9(3) . . ?
C32 O21 Zn9 128.7(2) . . ?
C32 O21 Zn10 135.6(2) . . ?
Zn9 O21 Zn10 89.78(9) . . ?
C22 C21 C20 101.8(3) . . ?
C32 O22 Zn1 122.0(2) . 2_666 ?
O17 C22 C17 102.4(3) . . ?
O17 C22 C21 101.4(3) . . ?
C17 C22 C21 111.0(4) . . ?
Zn4 O23 Zn5 99.89(9) . . ?
Zn4 O23 Zn3 98.85(9) . . ?
Zn5 O23 Zn3 124.33(12) . . ?
O15 C23 O16 124.5(3) . . ?
O15 C23 C18 118.8(3) . . ?
O16 C23 C18 116.7(3) . . ?
Zn9 O24 Zn5 100.03(9) . . ?
Zn9 O24 Zn10 96.94(10) . . ?
Zn5 O24 Zn10 125.12(11) . . ?
O7 C24 O8 124.7(3) . . ?
O7 C24 C17 118.5(3) . . ?
O8 C24 C17 116.8(3) . . ?
C47 O25 Zn2 127.6(2) . 2_666 ?
C47 O25 Zn10 134.4(2) . . ?
Zn2 O25 Zn10 89.84(8) 2_666 . ?
O19 C25 O18 125.5(3) . . ?
O19 C25 C26 116.8(3) . . ?
O18 C25 C26 117.7(3) . . ?
C47 O26 Zn9 122.8(2) . . ?
C25 C26 C27 110.8(3) . . ?
C25 C26 C28 114.5(3) . . ?
C27 C26 C28 101.2(3) . . ?
C48 O27 Zn2 128.9(2) . 2_666 ?
C48 O27 Zn3 134.9(2) . 2_666 ?
Zn2 O27 Zn3 89.80(9) 2_666 2_666 ?
O20 C27 C26 102.3(3) . . ?
O20 C27 C31 101.1(3) . . ?
C26 C27 C31 110.1(3) . . ?
C48 O28 Zn8 121.9(2) . . ?
C32 C28 C29 111.0(3) . . ?
C32 C28 C26 114.3(3) . . ?
C29 C28 C26 100.8(3) . . ?
C45 O29 C42 95.7(3) . . ?
C45 O29 Zn2 116.0(2) . 2_666 ?
C42 O29 Zn2 117.2(2) . 2_666 ?
O20 C29 C30 102.5(3) . . ?
O20 C29 C28 102.5(3) . . ?
C30 C29 C28 110.1(3) . . ?
Zn8 O30 Zn6 98.86(10) . . ?
Zn8 O30 Zn3 97.98(9) . 2_666 ?
Zn6 O30 Zn3 125.57(11) . 2_666 ?
C29 C30 C31 101.8(3) . . ?
C16 O31 Zn8 123.9(2) . . ?
C27 C31 C30 101.8(3) . . ?
C16 O32 Zn7 128.9(2) . . ?
C16 O32 Zn6 133.2(2) . . ?
Zn7 O32 Zn6 90.22(9) . . ?
O22 C32 O21 124.4(3) . . ?
O22 C32 C28 118.1(3) . . ?
O21 C32 C28 117.4(3) . . ?
C9 O33 C12 96.1(3) . . ?
C9 O33 Zn7 117.1(2) . . ?
C12 O33 Zn7 116.7(2) . . ?
O13 C33 O12 124.4(3) . . ?
O13 C33 C34 117.3(3) . . ?
O12 C33 C34 118.3(3) . . ?
C14 O34 Zn9 124.3(2) . . ?
C33 C34 C35 110.8(3) . . ?
C33 C34 C39 114.5(3) . . ?
C35 C34 C39 101.6(3) . . ?
C14 O35 Zn5 133.9(2) . . ?
C14 O35 Zn7 129.2(2) . . ?
Zn5 O35 Zn7 90.54(9) . . ?
O14 C35 C36 102.0(4) . . ?
O14 C35 C34 101.7(3) . . ?
C36 C35 C34 110.6(4) . . ?
C35 C36 C37 101.6(4) . . ?
Zn7 O36 Zn6 99.19(10) . . ?
Zn7 O36 Zn5 99.76(10) . . ?
Zn6 O36 Zn5 124.02(11) . . ?
C38 C37 C36 102.4(4) . . ?
O14 C38 C37 101.6(4) . . ?
O14 C38 C39 102.3(3) . . ?
C37 C38 C39 110.7(4) . . ?
C41 C39 C38 110.4(4) . . ?
C41 C39 C34 115.3(3) . . ?
C38 C39 C34 100.5(3) . . ?
C48 C40 C42 110.2(3) . . ?
C48 C40 C46 114.5(3) . . ?
C42 C40 C46 101.2(3) . . ?
O10 C41 O11 125.2(3) . . ?
O10 C41 C39 117.2(3) . . ?
O11 C41 C39 117.6(3) . . ?
O29 C42 C43 102.1(3) . . ?
O29 C42 C40 102.5(3) . . ?
C43 C42 C40 109.4(3) . . ?
C42 C43 C44 102.3(3) . . ?
C45 C44 C43 102.0(3) . . ?
O29 C45 C44 101.4(3) . . ?
O29 C45 C46 102.4(3) . . ?
C44 C45 C46 110.6(4) . . ?
C47 C46 C45 110.9(3) . . ?
C47 C46 C40 114.5(3) . . ?
C45 C46 C40 101.2(3) . . ?
O25 C47 O26 124.0(3) . . ?
O25 C47 C46 118.3(3) . . ?
O26 C47 C46 117.7(3) . . ?
O28 C48 O27 125.2(3) . . ?
O28 C48 C40 117.8(3) . . ?
O27 C48 C40 116.9(3) . . ?
C3 C2 C1 102.1(4) . . ?
O9 Zn3 O23 104.70(9) . . ?
O9 Zn3 O30 105.34(9) . 2_666 ?
O23 Zn3 O30 104.57(9) . 2_666 ?
O9 Zn3 O10 160.80(10) . . ?
O23 Zn3 O10 91.14(9) . . ?
O30 Zn3 O10 80.45(9) 2_666 . ?
O9 Zn3 O8 90.79(10) . . ?
O23 Zn3 O8 80.23(9) . . ?
O30 Zn3 O8 161.04(10) 2_666 . ?
O10 Zn3 O8 81.13(10) . . ?
O9 Zn3 O27 80.80(9) . 2_666 ?
O23 Zn3 O27 160.98(9) . 2_666 ?
O30 Zn3 O27 91.13(9) 2_666 2_666 ?
O10 Zn3 O27 80.80(10) . 2_666 ?
O8 Zn3 O27 81.52(9) . 2_666 ?
O9 Zn3 Zn8 131.69(7) . 2_666 ?
O23 Zn3 Zn8 115.31(7) . 2_666 ?
O30 Zn3 Zn8 40.45(6) 2_666 2_666 ?
O10 Zn3 Zn8 44.48(6) . 2_666 ?
O8 Zn3 Zn8 120.78(7) . 2_666 ?
O27 Zn3 Zn8 70.27(7) 2_666 2_666 ?
O9 Zn3 Zn2 40.02(6) . . ?
O23 Zn3 Zn2 131.68(7) . . ?
O30 Zn3 Zn2 115.05(7) 2_666 . ?
O10 Zn3 Zn2 120.85(7) . . ?
O8 Zn3 Zn2 71.34(7) . . ?
O27 Zn3 Zn2 44.76(7) 2_666 . ?
Zn8 Zn3 Zn2 112.74(2) 2_666 . ?
O9 Zn3 Zn4 114.79(7) . . ?
O23 Zn3 Zn4 40.17(6) . . ?
O30 Zn3 Zn4 131.17(7) 2_666 . ?
O10 Zn3 Zn4 70.86(6) . . ?
O8 Zn3 Zn4 44.34(6) . . ?
O27 Zn3 Zn4 120.90(7) 2_666 . ?
Zn8 Zn3 Zn4 113.19(2) 2_666 . ?
Zn2 Zn3 Zn4 113.52(2) . . ?
C8 O3 Zn1 128.9(2) . . ?
C8 O3 Zn6 135.3(3) . . ?
Zn1 O3 Zn6 89.53(9) . . ?
C4 C3 C2 102.3(4) . . ?
O23 Zn4 O18 101.13(9) . . ?
O23 Zn4 O11 101.96(10) . . ?
O18 Zn4 O11 92.84(10) . . ?
O23 Zn4 O8 81.64(9) . . ?
O18 Zn4 O8 172.69(10) . . ?
O11 Zn4 O8 93.20(10) . . ?
O23 Zn4 O17 160.11(10) . . ?
O18 Zn4 O17 91.51(9) . . ?
O11 Zn4 O17 92.58(10) . . ?
O8 Zn4 O17 84.10(9) . . ?
O23 Zn4 O16 81.02(9) . . ?
O18 Zn4 O16 93.64(10) . . ?
O11 Zn4 O16 172.21(10) . . ?
O8 Zn4 O16 80.05(10) . . ?
O17 Zn4 O16 82.92(9) . . ?
O23 Zn4 Zn3 40.97(6) . . ?
O18 Zn4 Zn3 139.76(7) . . ?
O11 Zn4 Zn3 85.41(7) . . ?
O8 Zn4 Zn3 45.06(6) . . ?
O17 Zn4 Zn3 128.73(7) . . ?
O16 Zn4 Zn3 92.43(7) . . ?
O23 Zn4 Zn5 40.18(6) . . ?
O18 Zn4 Zn5 85.41(7) . . ?
O11 Zn4 Zn5 139.99(8) . . ?
O8 Zn4 Zn5 92.60(7) . . ?
O17 Zn4 Zn5 127.40(7) . . ?
O16 Zn4 Zn5 45.12(6) . . ?
Zn3 Zn4 Zn5 71.320(16) . . ?
C7 O4 Zn1 128.6(2) . . ?
C7 O4 Zn10 135.3(2) . 2_666 ?
Zn1 O4 Zn10 90.01(9) . 2_666 ?
O1 C4 C3 101.4(4) . . ?
O1 C4 C5 102.1(3) . . ?
C3 C4 C5 110.7(4) . . ?
O23 Zn5 O36 104.72(9) . . ?
O23 Zn5 O24 103.99(9) . . ?
O36 Zn5 O24 104.92(9) . . ?
O23 Zn5 O35 160.49(9) . . ?
O36 Zn5 O35 81.25(9) . . ?
O24 Zn5 O35 92.05(9) . . ?
O23 Zn5 O19 90.71(9) . . ?
O36 Zn5 O19 161.45(9) . . ?
O24 Zn5 O19 80.65(8) . . ?
O35 Zn5 O19 80.87(9) . . ?
O23 Zn5 O16 80.64(9) . . ?
O36 Zn5 O16 90.91(9) . . ?
O24 Zn5 O16 161.47(9) . . ?
O35 Zn5 O16 80.71(9) . . ?
O19 Zn5 O16 81.36(9) . . ?
O23 Zn5 Zn7 131.16(7) . . ?
O36 Zn5 Zn7 39.98(6) . . ?
O24 Zn5 Zn7 115.83(7) . . ?
O35 Zn5 Zn7 45.41(7) . . ?
O19 Zn5 Zn7 121.58(7) . . ?
O16 Zn5 Zn7 70.64(7) . . ?
O23 Zn5 Zn4 39.94(6) . . ?
O36 Zn5 Zn4 114.95(6) . . ?
O24 Zn5 Zn4 130.79(7) . . ?
O35 Zn5 Zn4 120.62(7) . . ?
O19 Zn5 Zn4 70.78(6) . . ?
O16 Zn5 Zn4 44.94(7) . . ?
Zn7 Zn5 Zn4 113.219(19) . . ?
O23 Zn5 Zn9 113.51(7) . . ?
O36 Zn5 Zn9 132.28(7) . . ?
O24 Zn5 Zn9 39.77(6) . . ?
O35 Zn5 Zn9 72.27(7) . . ?
O19 Zn5 Zn9 44.65(6) . . ?
O16 Zn5 Zn9 121.82(7) . . ?
Zn7 Zn5 Zn9 115.133(19) . . ?
Zn4 Zn5 Zn9 112.661(19) . . ?
C7 O5 Zn2 122.5(2) . . ?
C8 C5 C4 110.8(4) . . ?
C8 C5 C6 114.9(3) . . ?
C4 C5 C6 101.4(3) . . ?

loop_
_geom_bond_atom_site_label_1
_geom_bond_atom_site_label_2
_geom_bond_distance
_geom_bond_site_symmetry_2
_geom_bond_publ_flag
Zn6 O30 2.042(2) . ?
Zn6 O36 2.042(2) . ?
Zn6 O6 2.045(2) . ?
Zn6 O13 2.202(3) 2_666 ?
Zn6 O3 2.209(3) . ?
Zn6 O32 2.211(3) . ?
Zn6 Zn8 3.0878(7) . ?
Zn6 Zn1 3.0960(7) . ?
Zn6 Zn7 3.1025(7) . ?
O6 Zn1 2.015(2) . ?
O6 Zn10 2.072(2) 2_666 ?
C6 C7 1.529(6) . ?
C6 C1 1.544(6) . ?
C6 C5 1.580(6) . ?
Zn7 O36 2.032(2) . ?
Zn7 O15 2.038(3) . ?
Zn7 O2 2.044(3) . ?
Zn7 O32 2.168(3) . ?
Zn7 O35 2.220(3) . ?
Zn7 O33 2.222(3) . ?
Zn7 Zn5 3.1165(7) . ?
O7 C24 1.258(4) . ?
O7 Zn2 2.048(2) . ?
C7 O4 1.260(4) . ?
C7 O5 1.263(5) . ?
Zn8 O30 2.023(2) . ?
Zn8 O28 2.036(3) . ?
Zn8 O31 2.053(3) . ?
Zn8 O13 2.164(3) 2_666 ?
Zn8 O10 2.164(2) 2_666 ?
Zn8 O14 2.181(3) 2_666 ?
Zn8 Zn3 3.0889(8) 2_666 ?
O8 C24 1.267(4) . ?
O8 Zn4 2.175(2) . ?
O8 Zn3 2.203(2) . ?
C8 O3 1.249(4) . ?
C8 O2 1.259(5) . ?
C8 C5 1.528(6) . ?
Zn9 O24 2.030(2) . ?
Zn9 O26 2.044(2) . ?
Zn9 O34 2.048(3) . ?
Zn9 O21 2.146(2) . ?
Zn9 O19 2.196(2) . ?
Zn9 O20 2.196(2) . ?
Zn9 Zn10 3.0731(8) . ?
Zn9 Zn5 3.1242(6) . ?
O9 Zn2 2.024(2) . ?
O9 Zn3 2.047(2) . ?
O9 Zn10 2.078(2) 2_666 ?
C9 O33 1.460(5) . ?
C9 C15 1.534(6) . ?
C9 C10 1.542(6) . ?
Zn10 O24 2.075(2) . ?
Zn10 O4 2.176(3) 2_666 ?
Zn10 O21 2.208(2) . ?
Zn10 O25 2.248(2) . ?
Zn10 Zn1 3.0710(9) 2_666 ?
Zn10 Zn2 3.1173(8) 2_666 ?
O10 C41 1.250(4) . ?
O10 Zn3 2.192(2) . ?
C10 C11 1.542(8) . ?
O11 C41 1.262(4) . ?
O11 Zn4 2.052(3) . ?
C11 C12 1.526(6) . ?
O12 C33 1.266(5) . ?
O12 Zn1 2.053(3) 2_666 ?
C12 O33 1.464(5) . ?
C12 C13 1.546(6) . ?
O13 C33 1.258(4) . ?
C13 C14 1.514(5) . ?
C13 C15 1.593(6) . ?
O14 C38 1.456(5) . ?
O14 C35 1.461(5) . ?
C14 O35 1.259(4) . ?
C14 O34 1.262(5) . ?
O15 C23 1.252(5) . ?
C15 C16 1.523(5) . ?
O16 C23 1.266(4) . ?
O16 Zn4 2.203(3) . ?
O16 Zn5 2.209(2) . ?
C16 O31 1.238(5) . ?
C16 O32 1.266(4) . ?
O17 C19 1.455(5) . ?
O17 C22 1.462(4) . ?
O17 Zn4 2.186(2) . ?
C17 C24 1.525(5) . ?
C17 C22 1.533(6) . ?
C17 C18 1.579(5) . ?
O18 C25 1.256(4) . ?
O18 Zn4 2.047(2) . ?
C18 C19 1.529(5) . ?
C18 C23 1.533(5) . ?
O19 C25 1.253(4) . ?
O19 Zn5 2.206(2) . ?
C19 C20 1.533(5) . ?
O20 C29 1.450(5) . ?
O20 C27 1.461(4) . ?
C20 C21 1.545(7) . ?
Zn1 O22 2.047(2) 2_666 ?
Zn1 O4 2.167(2) . ?
Zn1 O1 2.172(3) . ?
Zn1 O3 2.187(2) . ?
O1 C1 1.459(5) . ?
O1 C4 1.474(5) . ?
C1 C2 1.542(6) . ?
Zn2 O5 2.052(3) . ?
Zn2 O25 2.166(2) 2_666 ?
Zn2 O27 2.187(3) 2_666 ?
Zn2 O29 2.217(2) 2_666 ?
Zn2 Zn3 3.1057(8) . ?
O21 C32 1.257(4) . ?
C21 C22 1.541(5) . ?
O22 C32 1.244(4) . ?
O23 Zn4 2.032(2) . ?
O23 Zn5 2.042(2) . ?
O23 Zn3 2.065(2) . ?
O24 Zn5 2.048(2) . ?
O25 C47 1.259(4) . ?
C25 C26 1.531(5) . ?
O26 C47 1.269(4) . ?
C26 C27 1.538(5) . ?
C26 C28 1.590(5) . ?
O27 C48 1.276(4) . ?
O27 Zn3 2.213(2) 2_666 ?
C27 C31 1.541(5) . ?
O28 C48 1.243(5) . ?
C28 C32 1.529(5) . ?
C28 C29 1.533(5) . ?
O29 C45 1.467(4) . ?
O29 C42 1.473(5) . ?
C29 C30 1.528(5) . ?
O30 Zn3 2.070(2) 2_666 ?
C30 C31 1.547(6) . ?
C33 C34 1.527(5) . ?
C34 C35 1.534(5) . ?
C34 C39 1.580(6) . ?
O35 Zn5 2.167(2) . ?
C35 C36 1.530(6) . ?
C36 C37 1.535(9) . ?
O36 Zn5 2.044(2) . ?
C37 C38 1.524(6) . ?
C38 C39 1.543(5) . ?
C39 C41 1.528(5) . ?
C40 C48 1.525(5) . ?
C40 C42 1.547(5) . ?
C40 C46 1.579(5) . ?
C42 C43 1.521(5) . ?
C43 C44 1.538(7) . ?
C44 C45 1.532(5) . ?
C45 C46 1.546(6) . ?
C46 C47 1.522(5) . ?
C2 C3 1.537(8) . ?
Zn3 Zn4 3.1123(7) . ?
C3 C4 1.528(6) . ?
Zn4 Zn5 3.1183(6) . ?
C4 C5 1.537(6) . ?
